data_1529232
loop_
_publ_author_name
'Golovnev, Nikolay'
'Molokeev, Maxim'
'Vereshchagin, Sergey'
'Sterkhova, Irina'
'Atuchin, Victor'

_publ_section_title
;
 The cis-trans isomer transformation, spectroscopic and thermal properties
 of Li, Na, K 1,3-diethyl-2-thiobarbiturate complexes
;
_journal_issue 0
_journal_name_full Polyhedron
_journal_page_first 493
_journal_paper_doi 10.1016/j.poly.2014.09.011
_journal_volume 85
_journal_year 2015
_chemical_formula_moiety 'C8 H11 N2 Na O2 S'
_chemical_formula_sum 'C8 H11 N2 Na O2 S'
_chemical_formula_weight 222.24
_chemical_name_systematic
; 
Catena-(mu~4~-thiobarbiturato-O,O,O',S)sodium
;
_space_group_IT_number 14
_symmetry_cell_setting monoclinic
_symmetry_space_group_name_Hall '-P 2yn'
_symmetry_space_group_name_H-M 'P 1 21/n 1'
_atom_sites_solution_hydrogens geom
_atom_sites_solution_primary direct
_atom_sites_solution_secondary difmap
_audit_creation_method SHELXL-97
_cell_angle_alpha 90.00
_cell_angle_beta 108.964(4)
_cell_angle_gamma 90.00
_cell_formula_units_Z 4
_cell_length_a 10.5339(18)
_cell_length_b 7.6036(13)
_cell_length_c 14.186(2)
_cell_measurement_reflns_used 980
_cell_measurement_temperature 298(2)
_cell_measurement_theta_max 21.33
_cell_measurement_theta_min 2.97
_cell_volume 1074.6(3)
_computing_cell_refinement 'APEX2 (Bruker, 2003-2008)'
_computing_data_collection 'APEX2 (Bruker, 2003-2008)'
_computing_data_reduction 'SAINT (Bruker, 2009)'
_computing_molecular_graphics 'DIAMOND (Brandenburg, 2005)'
_computing_publication_material 'publCIF (Westrip, 2009)'
_computing_structure_refinement 'SHELXL-97 (Sheldrick, 2008)'
_computing_structure_solution 'SHELXS-97 (Sheldrick, 2008)'
_diffrn_ambient_temperature 298(2)
_diffrn_measured_fraction_theta_full 0.999
_diffrn_measured_fraction_theta_max 0.998
_diffrn_measurement_device_type 'Bruker APEX-II CCD'
_diffrn_measurement_method '\f and \w scans'
_diffrn_radiation_monochromator graphite
_diffrn_radiation_source 'fine-focus sealed tube'
_diffrn_radiation_type MoK\a
_diffrn_radiation_wavelength 0.71073
_diffrn_reflns_av_R_equivalents 0.1147
_diffrn_reflns_av_sigmaI/netI 0.0586
_diffrn_reflns_limit_h_max 13
_diffrn_reflns_limit_h_min -12
_diffrn_reflns_limit_k_max 9
_diffrn_reflns_limit_k_min -9
_diffrn_reflns_limit_l_max 17
_diffrn_reflns_limit_l_min -17
_diffrn_reflns_number 26323
_diffrn_reflns_theta_full 25.00
_diffrn_reflns_theta_max 26.05
_diffrn_reflns_theta_min 2.92
_exptl_absorpt_coefficient_mu 0.317
_exptl_absorpt_correction_T_max 0.7453
_exptl_absorpt_correction_T_min 0.6205
_exptl_absorpt_correction_type multi-scan
_exptl_absorpt_process_details
;
SADABS-2004/1. Bruker AXS Inc., Madison, Wisconsin, USA, 2004
;
_exptl_crystal_colour colorless
_exptl_crystal_density_diffrn 1.374
_exptl_crystal_density_method 'not measured'
_exptl_crystal_description bulk
_exptl_crystal_F_000 464
_exptl_crystal_size_max 0.3
_exptl_crystal_size_mid 0.3
_exptl_crystal_size_min 0.2
_refine_diff_density_max 0.196
_refine_diff_density_min -0.167
_refine_diff_density_rms 0.040
_refine_ls_extinction_method none
_refine_ls_goodness_of_fit_ref 1.024
_refine_ls_hydrogen_treatment constr
_refine_ls_matrix_type full
_refine_ls_number_parameters 129
_refine_ls_number_reflns 2119
_refine_ls_number_restraints 0
_refine_ls_restrained_S_all 1.024
_refine_ls_R_factor_all 0.1140
_refine_ls_R_factor_gt 0.0463
_refine_ls_shift/su_max 0.002
_refine_ls_shift/su_mean 0.000
_refine_ls_structure_factor_coef Fsqd
_refine_ls_weighting_details 'calc w=1/[\s^2^(Fo^2^)+(0.0635P)^2^+0.0968P] where P=(Fo^2^+2Fc^2^)/3'
_refine_ls_weighting_scheme calc
_refine_ls_wR_factor_gt 0.1077
_refine_ls_wR_factor_ref 0.1317
_reflns_number_gt 1145
_reflns_number_total 2119
_reflns_threshold_expression >2sigma(I)
_cod_data_source_file NaDETBA.cif
_cod_data_source_block a
_cod_original_sg_symbol_Hall
;
-P 2yn
;
_cod_original_sg_symbol_H-M P21/n
_cod_database_code 1529232
_cod_database_fobs_code 1529232

loop_
_symmetry_equiv_pos_as_xyz
'x, y, z'
'-x+1/2, y+1/2, -z+1/2'
'-x, -y, -z'
'x-1/2, -y-1/2, z-1/2'

loop_
_atom_site_label
_atom_site_type_symbol
_atom_site_fract_x
_atom_site_fract_y
_atom_site_fract_z
_atom_site_U_iso_or_equiv
_atom_site_adp_type
_atom_site_occupancy
_atom_site_symmetry_multiplicity
_atom_site_calc_flag
_atom_site_refinement_flags
_atom_site_disorder_assembly
_atom_site_disorder_group
S S 0.79142(10) 0.26786(12) 0.62083(5) 0.0806(4) Uani 1 1 d . . .
O1 O 0.6260(2) 0.4619(3) 0.26963(13) 0.0818(7) Uani 1 1 d . . .
O2 O 0.9260(2) 0.8261(3) 0.50245(13) 0.0739(6) Uani 1 1 d . . .
N1 N 0.8630(2) 0.5603(3) 0.54883(14) 0.0549(6) Uani 1 1 d . . .
N3 N 0.7103(2) 0.3822(3) 0.43316(15) 0.0625(7) Uani 1 1 d . . .
C5 C 0.7701(3) 0.6564(4) 0.38050(17) 0.0612(8) Uani 1 1 d . . .
H5 H 0.7615 0.7412 0.3315 0.073 Uiso 1 1 calc R . .
C2 C 0.7881(3) 0.4097(4) 0.52881(18) 0.0574(8) Uani 1 1 d . . .
C7 C 0.9553(3) 0.5961(4) 0.65065(18) 0.0670(8) Uani 1 1 d . . .
H7B H 1.0303 0.6661 0.6466 0.080 Uiso 1 1 calc R . .
H7A H 0.9905 0.4858 0.6830 0.080 Uiso 1 1 calc R . .
C6 C 0.8545(3) 0.6908(4) 0.47586(18) 0.0570(7) Uani 1 1 d . . .
C4 C 0.6986(3) 0.5035(4) 0.35459(18) 0.0588(7) Uani 1 1 d . . .
C10 C 0.4944(5) 0.2430(7) 0.4180(3) 0.1395(18) Uani 1 1 d . . .
H10A H 0.4490 0.3393 0.3770 0.167 Uiso 1 1 calc R . .
H10B H 0.5052 0.2681 0.4865 0.167 Uiso 1 1 calc R . .
H10C H 0.4424 0.1376 0.3980 0.167 Uiso 1 1 calc R . .
C9 C 0.6270(4) 0.2187(5) 0.4065(2) 0.0956(12) Uani 1 1 d . . .
H9B H 0.6157 0.1869 0.3381 0.115 Uiso 1 1 calc R . .
H9A H 0.6734 0.1230 0.4490 0.115 Uiso 1 1 calc R . .
C8 C 0.8849(4) 0.6924(5) 0.7120(2) 0.0957(12) Uani 1 1 d . . .
H8A H 0.8454 0.7982 0.6781 0.115 Uiso 1 1 calc R . .
H8B H 0.9485 0.7218 0.7757 0.115 Uiso 1 1 calc R . .
H8C H 0.8159 0.6188 0.7214 0.115 Uiso 1 1 calc R . .
Na Na 0.49890(12) 0.45883(15) 0.11505(7) 0.0715(4) Uani 1 1 d . . .

loop_
_atom_site_aniso_label
_atom_site_aniso_U_11
_atom_site_aniso_U_22
_atom_site_aniso_U_33
_atom_site_aniso_U_23
_atom_site_aniso_U_13
_atom_site_aniso_U_12
S 0.0953(7) 0.0970(7) 0.0475(5) 0.0212(4) 0.0206(5) -0.0030(5)
O1 0.1041(17) 0.0914(16) 0.0312(11) -0.0057(10) -0.0036(12) -0.0154(13)
O2 0.1001(16) 0.0729(14) 0.0409(11) -0.0064(10) 0.0121(11) -0.0221(12)
N1 0.0610(15) 0.0726(17) 0.0257(11) -0.0006(10) 0.0065(11) -0.0030(12)
N3 0.0777(17) 0.0669(16) 0.0351(13) -0.0006(11) 0.0074(12) -0.0078(13)
C5 0.081(2) 0.068(2) 0.0279(14) 0.0030(13) 0.0090(15) -0.0019(16)
C2 0.0633(19) 0.073(2) 0.0326(15) 0.0046(13) 0.0109(14) 0.0036(16)
C7 0.0681(19) 0.093(2) 0.0334(15) -0.0013(14) 0.0070(15) -0.0031(16)
C6 0.071(2) 0.0657(19) 0.0329(15) -0.0023(13) 0.0152(15) 0.0000(16)
C4 0.0703(19) 0.068(2) 0.0301(15) -0.0026(13) 0.0054(15) -0.0030(16)
C10 0.114(4) 0.159(4) 0.121(4) 0.015(3) 0.004(3) -0.057(3)
C9 0.119(3) 0.099(3) 0.0505(19) 0.0038(17) 0.002(2) -0.036(2)
C8 0.100(3) 0.140(3) 0.0494(19) -0.0245(19) 0.028(2) -0.015(2)
Na 0.0973(9) 0.0756(8) 0.0299(6) 0.0025(5) 0.0048(6) 0.0089(6)

loop_
_atom_type_symbol
_atom_type_description
_atom_type_scat_dispersion_real
_atom_type_scat_dispersion_imag
_atom_type_scat_source
C C 0.0033 0.0016 'International Tables Vol C Tables 4.2.6.8 and 6.1.1.4'
Na Na 0.0362 0.0249 'International Tables Vol C Tables 4.2.6.8 and 6.1.1.4'
O O 0.0106 0.0060 'International Tables Vol C Tables 4.2.6.8 and 6.1.1.4'
S S 0.1246 0.1234 'International Tables Vol C Tables 4.2.6.8 and 6.1.1.4'
N N 0.0061 0.0033 'International Tables Vol C Tables 4.2.6.8 and 6.1.1.4'
H H 0.0000 0.0000 'International Tables Vol C Tables 4.2.6.8 and 6.1.1.4'

loop_
_geom_angle_atom_site_label_1
_geom_angle_atom_site_label_2
_geom_angle_atom_site_label_3
_geom_angle
_geom_angle_site_symmetry_1
_geom_angle_site_symmetry_3
C2 S Na 100.99(10) . 4_666
C4 O1 Na 165.8(2) . .
C6 O2 Na 147.53(17) . 4_676
C6 O2 Na 117.08(16) . 2_655
Na O2 Na 94.45(8) 4_676 2_655
C2 N1 C6 122.7(2) . .
C2 N1 C7 120.5(2) . .
C6 N1 C7 116.7(2) . .
C2 N3 C4 123.7(2) . .
C2 N3 C9 119.7(2) . .
C4 N3 C9 116.5(2) . .
C4 C5 C6 123.1(3) . .
C4 C5 H5 118.4 . .
C6 C5 H5 118.4 . .
N3 C2 N1 117.3(2) . .
N3 C2 S 122.0(2) . .
N1 C2 S 120.7(2) . .
N1 C7 C8 111.3(2) . .
N1 C7 H7B 109.4 . .
C8 C7 H7B 109.4 . .
N1 C7 H7A 109.4 . .
C8 C7 H7A 109.4 . .
H7B C7 H7A 108.0 . .
O2 C6 C5 125.5(3) . .
O2 C6 N1 117.7(2) . .
C5 C6 N1 116.8(3) . .
C5 C6 Na 88.04(17) . 2_655
N1 C6 Na 148.07(19) . 2_655
O1 C4 C5 126.1(3) . .
O1 C4 N3 117.8(3) . .
C5 C4 N3 116.2(2) . .
C9 C10 H10A 109.5 . .
C9 C10 H10B 109.5 . .
H10A C10 H10B 109.5 . .
C9 C10 H10C 109.5 . .
H10A C10 H10C 109.5 . .
H10B C10 H10C 109.5 . .
C10 C9 N3 111.6(3) . .
C10 C9 H9B 109.3 . .
N3 C9 H9B 109.3 . .
C10 C9 H9A 109.3 . .
N3 C9 H9A 109.3 . .
H9B C9 H9A 108.0 . .
C7 C8 H8A 109.5 . .
C7 C8 H8B 109.5 . .
H8A C8 H8B 109.5 . .
C7 C8 H8C 109.5 . .
H8A C8 H8C 109.5 . .
H8B C8 H8C 109.5 . .
O1 Na O2 132.03(9) . 4_575
O1 Na O2 119.60(9) . 2_645
O2 Na O2 85.55(8) 4_575 2_645
O1 Na S 102.01(7) . 4_565
O2 Na S 112.32(8) 4_575 4_565
O2 Na S 101.91(7) 2_645 4_565
O1 Na C6 101.65(9) . 2_645
O2 Na C6 106.65(8) 4_575 2_645
O2 Na C6 21.31(6) 2_645 2_645
S Na C6 96.14(6) 4_565 2_645
O1 Na Na 142.28(9) . 3_665
O2 Na Na 43.44(5) 4_575 3_665
O2 Na Na 42.10(6) 2_645 3_665
S Na Na 113.43(5) 4_565 3_665
C6 Na Na 63.26(6) 2_645 3_665

loop_
_geom_bond_atom_site_label_1
_geom_bond_atom_site_label_2
_geom_bond_distance
_geom_bond_site_symmetry_2
S C2 1.685(3) .
S Na 2.8055(15) 4_666
O1 C4 1.240(3) .
O1 Na 2.166(2) .
O2 C6 1.258(3) .
O2 Na 2.240(2) 4_676
O2 Na 2.298(2) 2_655
N1 C2 1.366(4) .
N1 C6 1.416(3) .
N1 C7 1.481(3) .
N3 C2 1.355(3) .
N3 C4 1.421(3) .
N3 C9 1.497(4) .
C5 C4 1.369(4) .
C5 C6 1.381(3) .
C5 H5 0.9300 .
C7 C8 1.504(4) .
C7 H7B 0.9700 .
C7 H7A 0.9700 .
C6 Na 3.081(3) 2_655
C10 C9 1.470(6) .
C10 H10A 0.9600 .
C10 H10B 0.9600 .
C10 H10C 0.9600 .
C9 H9B 0.9700 .
C9 H9A 0.9700 .
C8 H8A 0.9600 .
C8 H8B 0.9600 .
C8 H8C 0.9600 .
Na O2 2.240(2) 4_575
Na O2 2.298(2) 2_645
Na S 2.8055(15) 4_565
Na C6 3.081(3) 2_645
Na Na 3.331(2) 3_665

loop_
_geom_hbond_atom_site_label_D
_geom_hbond_atom_site_label_H
_geom_hbond_atom_site_label_A
_geom_hbond_distance_DH
_geom_hbond_distance_HA
_geom_hbond_distance_DA
_geom_hbond_angle_DHA
_geom_hbond_site_symmetry_A
C9 H9B O1 0.97 2.32 2.679(4) 101 1_555
C7 H7B O2 0.97 2.33 2.674(3) 100 1_555
C9 H9A S 0.97 2.59 2.994(3) 105 1_555
C7 H7A S 0.97 2.59 2.986(3) 104 1_555

loop_
_geom_torsion_atom_site_label_1
_geom_torsion_atom_site_label_2
_geom_torsion_atom_site_label_3
_geom_torsion_atom_site_label_4
_geom_torsion
_geom_torsion_site_symmetry_1
_geom_torsion_site_symmetry_2
_geom_torsion_site_symmetry_3
_geom_torsion_site_symmetry_4
C4 N3 C2 N1 -2.5(4) . . . .
C9 N3 C2 N1 179.4(3) . . . .
C4 N3 C2 S 176.1(2) . . . .
C9 N3 C2 S -1.9(4) . . . .
C6 N1 C2 N3 4.5(4) . . . .
C7 N1 C2 N3 -177.2(2) . . . .
C6 N1 C2 S -174.2(2) . . . .
C7 N1 C2 S 4.0(3) . . . .
Na S C2 N3 89.9(2) 4_666 . . .
Na S C2 N1 -91.4(2) 4_666 . . .
C2 N1 C7 C8 -88.9(3) . . . .
C6 N1 C7 C8 89.5(3) . . . .
Na O2 C6 C5 135.0(3) 4_676 . . .
Na O2 C6 C5 -29.9(4) 2_655 . . .
Na O2 C6 N1 -46.5(5) 4_676 . . .
Na O2 C6 N1 148.49(18) 2_655 . . .
Na O2 C6 Na 165.0(5) 4_676 . . 2_655
C4 C5 C6 O2 177.2(3) . . . .
C4 C5 C6 N1 -1.3(4) . . . .
C4 C5 C6 Na 157.8(3) . . . 2_655
C2 N1 C6 O2 178.8(3) . . . .
C7 N1 C6 O2 0.4(4) . . . .
C2 N1 C6 C5 -2.7(4) . . . .
C7 N1 C6 C5 179.0(2) . . . .
C2 N1 C6 Na -140.2(3) . . . 2_655
C7 N1 C6 Na 41.4(4) . . . 2_655
Na O1 C4 C5 -21.0(10) . . . .
Na O1 C4 N3 159.2(7) . . . .
C6 C5 C4 O1 -176.7(3) . . . .
C6 C5 C4 N3 3.0(4) . . . .
C2 N3 C4 O1 178.7(3) . . . .
C9 N3 C4 O1 -3.3(4) . . . .
C2 N3 C4 C5 -1.1(4) . . . .
C9 N3 C4 C5 177.0(3) . . . .
C2 N3 C9 C10 88.3(4) . . . .
C4 N3 C9 C10 -89.9(4) . . . .
C4 O1 Na O2 1.6(9) . . . 4_575
C4 O1 Na O2 114.6(8) . . . 2_645
C4 O1 Na S -134.0(8) . . . 4_565
C4 O1 Na C6 127.0(8) . . . 2_645
C4 O1 Na Na 66.0(9) . . . 3_665
